data_1556897
loop_
_publ_author_name
'Alicea-Vel\'azquez, Nilda L.'
'Crundwell, Guy'

_publ_section_title
;
 (<i>E</i>)-1-(5-Methylthiophen-2-yl)-<i>N</i>-(4-nitrophenyl)methanimine
;
_journal_coeditor_code HB4328
_journal_issue 12
_journal_name_full IUCrData
_journal_page_first x191601
_journal_paper_doi 10.1107/S2414314619016018
_journal_volume 4
_journal_year 2019
_chemical_formula_iupac 'C12 H10 N2 O2 S'
_chemical_formula_moiety 'C12 H10 N2 O2 S'
_chemical_formula_sum 'C12 H10 N2 O2 S'
_chemical_formula_weight 246.28
_chemical_melting_point 429
_chemical_name_systematic
;
(<i>E</i>)-1-(5-Methylthiophen-2-yl)-<i>N</i>-(4-nitrophenyl)methanimine
;
_space_group_crystal_system monoclinic
_space_group_IT_number 14
_space_group_name_Hall '-P 2ybc'
_space_group_name_H-M_alt 'P 1 21/c 1'
_atom_sites_solution_hydrogens geom
_atom_sites_solution_primary dual
_atom_sites_solution_secondary difmap
_audit_creation_method
;
Olex2 1.2
(compiled 2018.04.03 svn.r3497 for OlexSys, GUI svn.r5486)
;
_cell_angle_alpha 90.00
_cell_angle_beta 112.763(5)
_cell_angle_gamma 90.00
_cell_formula_units_Z 4
_cell_length_a 13.5979(7)
_cell_length_b 7.3148(3)
_cell_length_c 12.5931(6)
_cell_measurement_reflns_used 8567
_cell_measurement_temperature 293(2)
_cell_measurement_theta_max 32.6620
_cell_measurement_theta_min 4.4820
_cell_volume 1155.02(10)
_computing_cell_refinement
;
CrysAlis RED (Oxford Diffraction, 2009)
;
_computing_data_collection
;
CrysAlis CCD (Oxford Diffraction, 2009)
;
_computing_data_reduction
;
CrysAlis RED (Oxford Diffraction, 2009)
;
_computing_molecular_graphics
;
ORTEP-3 for Windows (Farrugia, 2012)
;
_computing_publication_material
;
<i>OLEX2</i> (Bourhis <i>et al.</i>,  2015)
;
_computing_structure_refinement
;
SHELXL2014 (Sheldrick, 2008)
;
_computing_structure_solution
;
SHELXS2014 (Sheldrick, 2008)
;
_diffrn_ambient_temperature 293(2)
_diffrn_detector 'CCD plate'
_diffrn_detector_area_resol_mean 16.1790
_diffrn_measured_fraction_theta_full 0.997
_diffrn_measured_fraction_theta_max 0.935
_diffrn_measurement_device 'four-circle diffractometer'
_diffrn_measurement_device_type 'Oxford Diffraction Xcalibur Sapphire3'
_diffrn_measurement_method '\w scans'
_diffrn_radiation_monochromator graphite
_diffrn_radiation_probe x-ray
_diffrn_radiation_type MoK\a
_diffrn_radiation_wavelength 0.71073
_diffrn_reflns_av_R_equivalents 0.0288
_diffrn_reflns_av_unetI/netI 0.0176
_diffrn_reflns_limit_h_max 21
_diffrn_reflns_limit_h_min -20
_diffrn_reflns_limit_k_max 11
_diffrn_reflns_limit_k_min -11
_diffrn_reflns_limit_l_max 19
_diffrn_reflns_limit_l_min -19
_diffrn_reflns_number 28914
_diffrn_reflns_theta_full 29.00
_diffrn_reflns_theta_max 33.74
_diffrn_reflns_theta_min 4.28
_diffrn_source 'Enhance (Mo) X-ray Source'
_exptl_absorpt_coefficient_mu 0.270
_exptl_absorpt_correction_T_max 1.00000
_exptl_absorpt_correction_T_min 0.79579
_exptl_absorpt_correction_type multi-scan
_exptl_absorpt_process_details
;
(CrysAlis PRO; Oxford Diffraction, 2009)
;
_exptl_crystal_colour yellow
_exptl_crystal_density_diffrn 1.416
_exptl_crystal_density_method 'not measured'
_exptl_crystal_description plate
_exptl_crystal_F_000 512
_exptl_crystal_size_max 0.34
_exptl_crystal_size_mid 0.32
_exptl_crystal_size_min 0.19
_refine_diff_density_max 0.256
_refine_diff_density_min -0.329
_refine_ls_extinction_method none
_refine_ls_goodness_of_fit_ref 1.067
_refine_ls_hydrogen_treatment constr
_refine_ls_matrix_type full
_refine_ls_number_parameters 155
_refine_ls_number_reflns 4318
_refine_ls_number_restraints 0
_refine_ls_restrained_S_all 1.067
_refine_ls_R_factor_all 0.0576
_refine_ls_R_factor_gt 0.0446
_refine_ls_shift/su_max 0.000
_refine_ls_shift/su_mean 0.000
_refine_ls_structure_factor_coef Fsqd
_refine_ls_weighting_details 'calc w=1/[\s^2^(Fo^2^)+(0.0560P)^2^+0.2252P] where P=(Fo^2^+2Fc^2^)/3'
_refine_ls_weighting_scheme calc
_refine_ls_wR_factor_gt 0.1125
_refine_ls_wR_factor_ref 0.1227
_reflns_number_gt 3467
_reflns_number_total 4318
_reflns_threshold_expression 'I > 2\s(I)'
_cod_data_source_file hb4328sup1.cif
_cod_data_source_block I
_cod_original_cell_volume 1155.04(9)
_cod_original_sg_symbol_H-M 'P 21/c'
_cod_database_code 1556897

loop_
_space_group_symop_id
_space_group_symop_operation_xyz
1 'x, y, z'
2 '-x, y+1/2, -z+1/2'
3 '-x, -y, -z'
4 'x, -y-1/2, z-1/2'

loop_
_atom_site_type_symbol
_atom_site_label
_atom_site_fract_x
_atom_site_fract_y
_atom_site_fract_z
_atom_site_U_iso_or_equiv
_atom_site_adp_type
_atom_site_calc_flag
_atom_site_occupancy
C C1 0.86901(12) 0.5813(3) 0.40834(15) 0.0629(4) Uani d 1
H H1A 0.9087 0.6247 0.4850 0.094 Uiso calc 1
H H1B 0.9003 0.6280 0.3574 0.094 Uiso calc 1
H H1C 0.8706 0.4501 0.4077 0.094 Uiso calc 1
C C2 0.75619(10) 0.64523(16) 0.36931(11) 0.0420(2) Uani d 1
C C3 0.70532(11) 0.71403(19) 0.43482(11) 0.0472(3) Uani d 1
H H3 0.7381 0.7283 0.5142 0.057 Uiso calc 1
C C4 0.59850(11) 0.76142(18) 0.37063(11) 0.0454(3) Uani d 1
H H4 0.5532 0.8095 0.4031 0.054 Uiso calc 1
C C5 0.56820(9) 0.72928(16) 0.25515(10) 0.0383(2) Uani d 1
C C6 0.46547(10) 0.76359(16) 0.16459(11) 0.0399(2) Uani d 1
H H6 0.4091 0.8003 0.1840 0.048 Uiso calc 1
C C7 0.34681(10) 0.76957(16) -0.02564(10) 0.0387(2) Uani d 1
C C8 0.25773(11) 0.68505(19) -0.01918(11) 0.0450(3) Uani d 1
H H8 0.2649 0.6153 0.0452 0.054 Uiso calc 1
C C9 0.15877(11) 0.7036(2) -0.10729(12) 0.0485(3) Uani d 1
H H9 0.0991 0.6471 -0.1031 0.058 Uiso calc 1
C C10 0.15028(11) 0.80772(18) -0.20170(11) 0.0449(3) Uani d 1
C C11 0.23669(12) 0.89611(19) -0.20981(11) 0.0485(3) Uani d 1
H H11 0.2285 0.9684 -0.2734 0.058 Uiso calc 1
C C12 0.33524(11) 0.87551(18) -0.12212(12) 0.0465(3) Uani d 1
H H12 0.3945 0.9324 -0.1271 0.056 Uiso calc 1
N N1 0.44994(9) 0.74494(15) 0.05856(9) 0.0433(2) Uani d 1
N N2 0.04664(11) 0.8230(2) -0.29732(11) 0.0588(3) Uani d 1
O O1 0.04178(11) 0.9053(2) -0.38389(10) 0.0808(4) Uani d 1
O O2 -0.03044(10) 0.7504(3) -0.28855(12) 0.0869(4) Uani d 1
S S1 0.67202(2) 0.63767(4) 0.22616(3) 0.04172(10) Uani d 1

loop_
_atom_site_aniso_label
_atom_site_aniso_U_11
_atom_site_aniso_U_22
_atom_site_aniso_U_33
_atom_site_aniso_U_12
_atom_site_aniso_U_13
_atom_site_aniso_U_23
C1 0.0446(7) 0.0756(10) 0.0608(9) 0.0099(7) 0.0119(6) 0.0015(8)
C2 0.0425(6) 0.0397(6) 0.0415(6) -0.0008(4) 0.0138(5) 0.0025(4)
C3 0.0525(7) 0.0503(7) 0.0366(6) -0.0037(5) 0.0149(5) -0.0031(5)
C4 0.0483(6) 0.0487(6) 0.0429(6) -0.0010(5) 0.0217(5) -0.0063(5)
C5 0.0395(5) 0.0359(5) 0.0411(5) -0.0014(4) 0.0173(4) -0.0012(4)
C6 0.0392(5) 0.0362(5) 0.0448(6) -0.0008(4) 0.0167(5) -0.0014(4)
C7 0.0429(6) 0.0353(5) 0.0384(5) 0.0025(4) 0.0163(4) 0.0003(4)
C8 0.0466(6) 0.0471(6) 0.0396(6) -0.0020(5) 0.0150(5) 0.0058(5)
C9 0.0444(6) 0.0545(7) 0.0451(6) -0.0036(5) 0.0154(5) 0.0009(6)
C10 0.0472(6) 0.0467(6) 0.0360(5) 0.0078(5) 0.0108(5) -0.0034(5)
C11 0.0618(8) 0.0446(6) 0.0391(6) 0.0066(6) 0.0196(6) 0.0059(5)
C12 0.0517(7) 0.0456(6) 0.0450(6) -0.0013(5) 0.0218(5) 0.0047(5)
N1 0.0415(5) 0.0451(5) 0.0427(5) 0.0026(4) 0.0157(4) 0.0029(4)
N2 0.0564(7) 0.0685(8) 0.0422(6) 0.0143(6) 0.0088(5) -0.0060(6)
O1 0.0834(9) 0.0975(10) 0.0456(6) 0.0223(7) 0.0075(6) 0.0146(6)
O2 0.0499(7) 0.1314(13) 0.0642(8) 0.0002(8) 0.0054(6) 0.0030(8)
S1 0.04364(17) 0.04606(17) 0.03761(15) 0.00209(12) 0.01807(12) -0.00092(11)

loop_
_atom_type_symbol
_atom_type_description
_atom_type_scat_dispersion_real
_atom_type_scat_dispersion_imag
_atom_type_scat_source
C C 0.0033 0.0016 'International Tables Vol C Tables 4.2.6.8 and 6.1.1.4'
H H 0.0000 0.0000 'International Tables Vol C Tables 4.2.6.8 and 6.1.1.4'
N N 0.0061 0.0033 'International Tables Vol C Tables 4.2.6.8 and 6.1.1.4'
O O 0.0106 0.0060 'International Tables Vol C Tables 4.2.6.8 and 6.1.1.4'
S S 0.1246 0.1234 'International Tables Vol C Tables 4.2.6.8 and 6.1.1.4'

loop_
_geom_angle_atom_site_label_1
_geom_angle_atom_site_label_2
_geom_angle_atom_site_label_3
_geom_angle
H1A C1 H1B 109.5
H1A C1 H1C 109.5
H1B C1 H1C 109.5
C2 C1 H1A 109.5
C2 C1 H1B 109.5
C2 C1 H1C 109.5
C1 C2 S1 121.10(11)
C3 C2 C1 127.90(13)
C3 C2 S1 111.01(10)
C2 C3 H3 123.3
C2 C3 C4 113.39(12)
C4 C3 H3 123.3
C3 C4 H4 123.6
C5 C4 C3 112.81(12)
C5 C4 H4 123.6
C4 C5 C6 127.64(12)
C4 C5 S1 110.91(10)
C6 C5 S1 121.45(9)
C5 C6 H6 119.1
N1 C6 C5 121.75(11)
N1 C6 H6 119.1
C8 C7 C12 119.33(11)
C8 C7 N1 122.47(11)
C12 C7 N1 118.10(11)
C7 C8 H8 119.7
C9 C8 C7 120.66(12)
C9 C8 H8 119.7
C8 C9 H9 120.7
C10 C9 C8 118.54(12)
C10 C9 H9 120.7
C9 C10 C11 122.24(12)
C9 C10 N2 119.02(13)
C11 C10 N2 118.73(13)
C10 C11 H11 120.6
C12 C11 C10 118.84(12)
C12 C11 H11 120.6
C7 C12 H12 119.8
C11 C12 C7 120.37(13)
C11 C12 H12 119.8
C6 N1 C7 119.28(11)
O1 N2 C10 118.28(15)
O2 N2 C10 118.78(14)
O2 N2 O1 122.91(14)
C2 S1 C5 91.88(6)

loop_
_geom_bond_atom_site_label_1
_geom_bond_atom_site_label_2
_geom_bond_distance
C1 H1A 0.9600
C1 H1B 0.9600
C1 H1C 0.9600
C1 C2 1.4935(19)
C2 C3 1.3616(19)
C2 S1 1.7222(13)
C3 H3 0.9300
C3 C4 1.405(2)
C4 H4 0.9300
C4 C5 1.3698(17)
C5 C6 1.4429(17)
C5 S1 1.7246(12)
C6 H6 0.9300
C6 N1 1.2760(17)
C7 C8 1.3901(18)
C7 C12 1.3977(17)
C7 N1 1.4045(16)
C8 H8 0.9300
C8 C9 1.3801(18)
C9 H9 0.9300
C9 C10 1.3788(19)
C10 C11 1.379(2)
C10 N2 1.4612(18)
C11 H11 0.9300
C11 C12 1.376(2)
C12 H12 0.9300
N2 O1 1.2247(19)
N2 O2 1.218(2)

_cod_database_fobs_code 1556897
